data_7204667
loop_
_publ_author_name
'Carlucci, Lucia'
'Ciani, Gianfranco'
'Proserpio, Davide M.'
'Rizzato, Silvia'

_publ_section_title
;
 New architectures from the self-assembly of MIISO4 salts with
 bis(4-pyridyl) ligands. The first case of polycatenation involving
 three distinct sets of 2D polymeric (4,4)-layers parallel to a common
 axis
;
_journal_issue 34
_journal_name_full CrystEngComm
_journal_page_first 190
_journal_paper_doi 10.1039/b304201d
_journal_volume 5
_journal_year 2003
_chemical_formula_sum 'C12 H8 Cd N2 O4 S'
_chemical_formula_weight 388.66
_space_group_IT_number 113
_symmetry_cell_setting tetragonal
_symmetry_space_group_name_Hall 'P -4 2ab'
_symmetry_space_group_name_H-M 'P -4 21 m'
_atom_sites_solution_hydrogens geom
_atom_sites_solution_primary direct
_atom_sites_solution_secondary difmap
_cell_angle_alpha 90.00
_cell_angle_beta 90.00
_cell_angle_gamma 90.00
_cell_formula_units_Z 2
_cell_length_a 6.8307(10)
_cell_length_b 6.8307(10)
_cell_length_c 14.404(2)
_cell_measurement_reflns_used 732
_cell_measurement_temperature 293(2)
_cell_measurement_theta_max 26
_cell_measurement_theta_min 2
_cell_volume 672.07(17)
_computing_molecular_graphics SCHAKAL
_computing_structure_refinement 'SHELXL-97 (Sheldrick, 1997)'
_computing_structure_solution SIR92
_diffrn_ambient_temperature 293(2)
_diffrn_detector_type CCD_plate
_diffrn_measured_fraction_theta_full 0.993
_diffrn_measured_fraction_theta_max 0.993
_diffrn_measurement_device SMART
_diffrn_measurement_method omega-scan
_diffrn_radiation_monochromator graphite
_diffrn_radiation_source 'fine-focus sealed tube'
_diffrn_radiation_type MoK\a
_diffrn_radiation_wavelength 0.71073
_diffrn_reflns_av_R_equivalents 0.0394
_diffrn_reflns_av_sigmaI/netI 0.0245
_diffrn_reflns_limit_h_max 9
_diffrn_reflns_limit_h_min -9
_diffrn_reflns_limit_k_max 9
_diffrn_reflns_limit_k_min -9
_diffrn_reflns_limit_l_max 20
_diffrn_reflns_limit_l_min -20
_diffrn_reflns_number 10709
_diffrn_reflns_theta_full 30.54
_diffrn_reflns_theta_max 30.54
_diffrn_reflns_theta_min 1.41
_diffrn_standards_decay_% 0
_exptl_absorpt_coefficient_mu 1.793
_exptl_absorpt_correction_T_max 1.00
_exptl_absorpt_correction_T_min 0.82
_exptl_absorpt_correction_type sadabs
_exptl_crystal_colour colourless
_exptl_crystal_density_diffrn 1.921
_exptl_crystal_density_method 'not measured'
_exptl_crystal_description plate
_exptl_crystal_F_000 380
_exptl_crystal_size_max 0.40
_exptl_crystal_size_mid 0.24
_exptl_crystal_size_min 0.02
_refine_diff_density_max 0.511
_refine_diff_density_min -0.534
_refine_diff_density_rms 0.089
_refine_ls_abs_structure_details 'Flack H D (1983), Acta Cryst. A39, 876-881'
_refine_ls_abs_structure_Flack 0.27(5)
_refine_ls_extinction_method none
_refine_ls_goodness_of_fit_all 1.044
_refine_ls_hydrogen_treatment mixed
_refine_ls_matrix_type full
_refine_ls_number_parameters 65
_refine_ls_number_reflns 1124
_refine_ls_number_restraints 0
_refine_ls_restrained_S_all 1.044
_refine_ls_R_factor_all 0.0231
_refine_ls_R_factor_obs 0.0208
_refine_ls_shift/su_max 0.001
_refine_ls_shift/su_mean 0.000
_refine_ls_structure_factor_coef Fsqd
_refine_ls_weighting_details 'calc w=1/[\s^2^(Fo^2^)+(0.0305P)^2^+0.0000P] where P=(Fo^2^+2Fc^2^)/3'
_refine_ls_weighting_scheme calc
_refine_ls_wR_factor_all 0.0483
_refine_ls_wR_factor_obs 0.0479
_reflns_number_observed 1051
_reflns_number_total 1124
_reflns_observed_criterion >2sigma(I)
_cod_data_source_file b304201d.txt
_cod_data_source_block 2
_cod_depositor_comments
;
The following automatic conversions were performed:
'_symmetry_cell_setting' value 'Tetragonal' changed to 'tetragonal'
according to '/home/saulius/struct/CIF-dictionaries/cif_core.dic'
dictionary named 'cif_core.dic' version 2.4.1 from 2010-06-29.

Automatic conversion script
Id: cif_fix_enum 1527 2010-12-29 10:47:43Z saulius 
;
_cod_original_cell_volume 672.06(17)
_cod_original_sg_symbol_H-M 'P-421m (113)'
_cod_database_code 7204667
_diffrn_measurement_domega 0.30
_diffrn_measurement_rtime 20

loop_
_symmetry_equiv_pos_as_xyz
'x, y, z'
'-x, -y, z'
'x+1/2, -y+1/2, -z'
'-x+1/2, y+1/2, -z'
'y+1/2, x+1/2, z'
'-y+1/2, -x+1/2, z'
'-y, x, -z'
'y, -x, -z'

loop_
_atom_site_label
_atom_site_type_symbol
_atom_site_fract_x
_atom_site_fract_y
_atom_site_fract_z
_atom_site_U_iso_or_equiv
_atom_site_adp_type
_atom_site_occupancy
_atom_site_symmetry_multiplicity
_atom_site_calc_flag
_atom_site_refinement_flags
_atom_site_disorder_assembly
_atom_site_disorder_group
Cd Cd -0.5000 0.0000 -0.966057(15) 0.01517(8) Uani 1 4 d S . .
S S -0.5000 -0.5000 -1.0000 0.01495(14) Uani 1 4 d S . .
O O -0.5106(7) -0.32883(19) -0.93978(10) 0.0503(5) Uani 1 1 d . . .
N1 N -0.5000 0.0000 -0.79896(19) 0.0222(6) Uani 1 4 d S . .
C2 C -0.6157(4) -0.1157(4) -0.7516(3) 0.0533(13) Uani 1 2 d S . .
H2 H -0.6988 -0.1988 -0.7842 0.064 Uiso 1 2 calc SR . .
C3 C -0.6208(4) -0.1208(4) -0.6549(3) 0.0624(16) Uani 1 2 d S . .
H3 H -0.7056 -0.2056 -0.6243 0.075 Uiso 1 2 calc SR . .
C4 C -0.5000 0.0000 -0.6053(3) 0.0335(11) Uani 1 4 d S . .
C5 C -0.5000 0.0000 -0.5052(3) 0.0408(12) Uani 1 4 d S . .
C6 C -0.5000 0.0000 -0.4226(3) 0.0376(10) Uani 1 4 d S . .
C7 C -0.5000 0.0000 -0.3230(2) 0.0282(8) Uani 1 4 d S . .
C8 C -0.6212(4) -0.1212(4) -0.2731(3) 0.0605(15) Uani 1 2 d S . .
H8 H -0.7060 -0.2060 -0.3036 0.073 Uiso 1 2 calc SR . .
C9 C -0.6162(4) -0.1162(4) -0.1763(3) 0.0522(13) Uani 1 2 d S . .
H9 H -0.6994 -0.1994 -0.1438 0.063 Uiso 1 2 calc SR . .
N10 N -0.5000 0.0000 -0.1285(2) 0.0234(7) Uani 1 4 d S . .

loop_
_atom_site_aniso_label
_atom_site_aniso_U_11
_atom_site_aniso_U_22
_atom_site_aniso_U_33
_atom_site_aniso_U_23
_atom_site_aniso_U_13
_atom_site_aniso_U_12
Cd 0.01567(9) 0.01567(9) 0.01417(11) 0.000 0.000 -0.0003(3)
S 0.01231(19) 0.01231(19) 0.0202(3) 0.000 0.000 0.000
O 0.1099(17) 0.0141(6) 0.0269(7) -0.0036(5) 0.0015(18) 0.0047(19)
N1 0.0261(9) 0.0261(9) 0.0145(12) 0.000 0.000 -0.005(5)
C2 0.069(2) 0.069(2) 0.0215(17) -0.0011(10) -0.0011(10) -0.045(3)
C3 0.082(2) 0.082(2) 0.0221(19) 0.0050(11) 0.0050(11) -0.055(3)
C4 0.0418(17) 0.0418(17) 0.0168(15) 0.000 0.000 0.017(7)
C5 0.051(2) 0.051(2) 0.0208(17) 0.000 0.000 0.012(11)
C6 0.0461(15) 0.0461(15) 0.0206(18) 0.000 0.000 -0.006(10)
C7 0.0341(13) 0.0341(13) 0.0165(15) 0.000 0.000 -0.006(8)
C8 0.080(2) 0.080(2) 0.0218(18) -0.0036(11) -0.0036(11) -0.056(3)
C9 0.066(2) 0.066(2) 0.0244(18) 0.0022(10) 0.0022(10) -0.046(2)
N10 0.0264(11) 0.0264(11) 0.0174(12) 0.000 0.000 0.016(5)

loop_
_atom_type_symbol
_atom_type_description
_atom_type_scat_dispersion_real
_atom_type_scat_dispersion_imag
_atom_type_scat_source
C C 0.0033 0.0016 'International Tables Vol C Tables 4.2.6.8 and 6.1.1.4'
H H 0.0000 0.0000 'International Tables Vol C Tables 4.2.6.8 and 6.1.1.4'
N N 0.0061 0.0033 'International Tables Vol C Tables 4.2.6.8 and 6.1.1.4'
O O 0.0106 0.0060 'International Tables Vol C Tables 4.2.6.8 and 6.1.1.4'
S S 0.1246 0.1234 'International Tables Vol C Tables 4.2.6.8 and 6.1.1.4'
Cd Cd -0.8075 1.2024 'International Tables Vol C Tables 4.2.6.8 and 6.1.1.4'

loop_
_geom_angle_atom_site_label_1
_geom_angle_atom_site_label_2
_geom_angle_atom_site_label_3
_geom_angle
_geom_angle_site_symmetry_1
_geom_angle_site_symmetry_3
_geom_angle_publ_flag
O Cd O 84.8(2) 6_445 2_455 ?
O Cd O 160.88(8) 6_445 5_455 ?
O Cd O 92.0(2) 2_455 5_455 ?
O Cd O 92.0(2) 6_445 . ?
O Cd O 160.88(8) 2_455 . ?
O Cd O 84.8(2) 5_455 . ?
O Cd N10 99.56(4) 6_445 1_554 ?
O Cd N10 99.56(4) 2_455 1_554 ?
O Cd N10 99.56(4) 5_455 1_554 ?
O Cd N10 99.56(4) . 1_554 ?
O Cd N1 80.44(4) 6_445 . ?
O Cd N1 80.44(4) 2_455 . ?
O Cd N1 80.44(4) 5_455 . ?
O Cd N1 80.44(4) . . ?
N10 Cd N1 180.000(1) 1_554 . ?
O S O 106.97(12) 7_453 8_543 ?
O S O 110.74(6) 7_453 2_445 ?
O S O 110.74(6) 8_543 2_445 ?
O S O 110.74(6) 7_453 . ?
O S O 110.74(6) 8_543 . ?
O S O 106.97(12) 2_445 . ?
S O Cd 133.65(9) . . ?
C2 N1 C2 117.2(4) 2_455 . ?
C2 N1 Cd 121.38(19) 2_455 . ?
C2 N1 Cd 121.38(19) . . ?
N1 C2 C3 123.4(4) . . ?
C4 C3 C2 119.4(4) . . ?
C3 C4 C3 117.1(4) . 2_455 ?
C3 C4 C5 121.4(2) . . ?
C3 C4 C5 121.4(2) 2_455 . ?
C6 C5 C4 180.000(1) . . ?
C5 C6 C7 180.000(1) . . ?
C8 C7 C8 116.9(4) 2_455 . ?
C8 C7 C6 121.6(2) 2_455 . ?
C8 C7 C6 121.6(2) . . ?
C7 C8 C9 119.6(4) . . ?
N10 C9 C8 123.5(4) . . ?
C9 N10 C9 116.9(4) . 2_455 ?
C9 N10 Cd 121.5(2) . 1_556 ?
C9 N10 Cd 121.5(2) 2_455 1_556 ?

loop_
_geom_bond_atom_site_label_1
_geom_bond_atom_site_label_2
_geom_bond_distance
_geom_bond_site_symmetry_2
_geom_bond_publ_flag
Cd O 2.2789(14) 6_445 ?
Cd O 2.2789(14) 2_455 ?
Cd O 2.2789(14) 5_455 ?
Cd O 2.2789(14) . ?
Cd N10 2.339(3) 1_554 ?
Cd N1 2.407(3) . ?
S O 1.4576(13) 7_453 ?
S O 1.4576(13) 8_543 ?
S O 1.4576(13) 2_445 ?
S O 1.4576(13) . ?
N1 C2 1.309(4) 2_455 ?
N1 C2 1.309(4) . ?
C2 C3 1.395(5) . ?
C3 C4 1.368(5) . ?
C4 C3 1.368(5) 2_455 ?
C4 C5 1.443(6) . ?
C5 C6 1.189(6) . ?
C6 C7 1.435(5) . ?
C7 C8 1.374(4) 2_455 ?
C7 C8 1.374(4) . ?
C8 C9 1.395(5) . ?
C9 N10 1.317(4) . ?
N10 C9 1.317(4) 2_455 ?
N10 Cd 2.339(3) 1_556 ?
